data_4341641
loop_
_publ_author_name
'Artetxe, Be\~nat'
'Reinoso, Santiago'
'San Felices, Leire'
'Vitoria, Pablo'
'Pache, Aroa'
'Mart\'in-Caballero, Jagoba'
'Guti\'errez-Zorrilla, Juan M'

_publ_section_title
;
 Functionalization of krebs-type polyoxometalates with n,o-chelating
 ligands: a systematic study.
;
_journal_issue 1
_journal_name_full 'Inorganic chemistry'
_journal_page_first 241
_journal_page_last 252
_journal_paper_doi 10.1021/ic502232v
_journal_volume 54
_journal_year 2015
_chemical_formula_moiety 'C10 H10 Co N4 O6, 2(H2 O)'
_chemical_formula_sum 'C10 H14 Co N4 O8'
_chemical_formula_weight 377.18
_chemical_name_systematic
;
 ?
;
_space_group_crystal_system triclinic
_space_group_IT_number 2
_space_group_name_Hall '-P 1'
_space_group_name_H-M_alt 'P -1'
_symmetry_cell_setting triclinic
_symmetry_Int_Tables_number 2
_symmetry_space_group_name_Hall '-P 1'
_symmetry_space_group_name_H-M 'P -1'
_atom_sites_solution_hydrogens difmap
_atom_sites_solution_primary direct
_atom_sites_solution_secondary difmap
_audit_creation_date 2013-10-24T18:06:16-00:00
_audit_creation_method 'WinGX routine CIF_UPDATE'
_cell_angle_alpha 81.680(9)
_cell_angle_beta 88.202(8)
_cell_angle_gamma 70.571(9)
_cell_formula_units_Z 1
_cell_length_a 5.5524(5)
_cell_length_b 7.1608(8)
_cell_length_c 9.4616(9)
_cell_measurement_reflns_used 1294
_cell_measurement_temperature 99.99(10)
_cell_measurement_theta_max 26.00
_cell_measurement_theta_min 3.042
_cell_volume 350.98(6)
_computing_cell_refinement 'CrysAlisPro (Agilent Technologies, 2011)'
_computing_data_collection 'CrysAlisPro (Agilent Technologies, 2011)'
_computing_data_reduction 'CrysAlisPro (Agilent Technologies, 2011)'
_computing_molecular_graphics 'Ortep-3 for Windows (Farrugia, 1997)'
_computing_publication_material 'WinGX publication routines (Farrugia, 1999) and PLATON (Spek, 2003)'
_computing_structure_refinement 'SHELXL-97 (Sheldrick, 2008)'
_computing_structure_solution 'OLEX2 (Dolomanov, 2009)'
_diffrn_ambient_temperature 99.99(10)
_diffrn_detector 'CCD plate'
_diffrn_detector_area_resol_mean 16.2439
_diffrn_detector_type Eos
_diffrn_measured_fraction_theta_full 1
_diffrn_measured_fraction_theta_max 1
_diffrn_measurement_device '\k-geometry diffractometer'
_diffrn_measurement_device_type 'SuperNova, Single source at offset, Eos'
_diffrn_measurement_method '\w scans'
_diffrn_radiation_monochromator mirror
_diffrn_radiation_type 'Mo K\a'
_diffrn_radiation_wavelength 0.7107
_diffrn_reflns_av_R_equivalents 0.0239
_diffrn_reflns_limit_h_max 6
_diffrn_reflns_limit_h_min -5
_diffrn_reflns_limit_k_max 7
_diffrn_reflns_limit_k_min -8
_diffrn_reflns_limit_l_max 9
_diffrn_reflns_limit_l_min -11
_diffrn_reflns_number 2166
_diffrn_reflns_theta_full 26.00
_diffrn_reflns_theta_max 26.00
_diffrn_reflns_theta_min 2.18
_diffrn_source 'SuperNova (Mo) X-ray Source'
_exptl_absorpt_coefficient_mu 1.274
_exptl_absorpt_correction_T_max 1
_exptl_absorpt_correction_T_min 0.98086
_exptl_absorpt_correction_type multi-scan
_exptl_absorpt_process_details
;
        CrysAlisPro, Agilent Technologies,
        Version 1.171.36.28 (release 01-02-2013 CrysAlis171 .NET)
        (compiled Feb  1 2013,16:14:44)
        Empirical absorption correction using spherical harmonics,
 implemented in SCALE3 ABSPACK scaling algorithm.
;
_exptl_crystal_colour orange
_exptl_crystal_density_diffrn 1.785
_exptl_crystal_density_method 'not measured'
_exptl_crystal_description prism
_exptl_crystal_F_000 193
_exptl_crystal_size_max 0.04
_exptl_crystal_size_mid 0.04
_exptl_crystal_size_min 0.03
_refine_diff_density_max 0.423
_refine_diff_density_min -0.407
_refine_diff_density_rms 0.078
_refine_ls_extinction_method none
_refine_ls_goodness_of_fit_ref 1.024
_refine_ls_hydrogen_treatment mixed
_refine_ls_matrix_type full
_refine_ls_number_parameters 117
_refine_ls_number_reflns 1380
_refine_ls_number_restraints 4
_refine_ls_restrained_S_all 1.022
_refine_ls_R_factor_all 0.0375
_refine_ls_R_factor_gt 0.0324
_refine_ls_shift/su_max 0
_refine_ls_shift/su_mean 0
_refine_ls_structure_factor_coef Fsqd
_refine_ls_weighting_details 'calc w=1/[\s^2^(Fo^2^)+(0.0263P)^2^+0.0000P] where P=(Fo^2^+2Fc^2^)/3'
_refine_ls_weighting_scheme calc
_refine_ls_wR_factor_ref 0.0681
_reflns_number_gt 1241
_reflns_number_total 1380
_reflns_threshold_expression >2sigma(I)
_cod_data_source_file ic502232v_si_002.cif
_cod_data_source_block Co-pymc
_cod_depositor_comments 'Adding full bibliography for 4341628--4341641.cif.'
_cod_database_code 4341641

loop_
_symmetry_equiv_pos_as_xyz
'x, y, z'
'-x, -y, -z'

loop_
_atom_site_label
_atom_site_fract_x
_atom_site_fract_y
_atom_site_fract_z
_atom_site_U_iso_or_equiv
_atom_site_adp_type
_atom_site_calc_flag
_atom_site_refinement_flags
_atom_site_occupancy
_atom_site_type_symbol
Co1 1 0 1 0.00864(14) Uani d S 1 Co
O1W 0.9007(3) -0.2035(3) 0.88945(19) 0.0118(4) Uani d D 1 O
O2 1.2242(3) 0.2203(2) 0.61389(18) 0.0127(4) Uani d . 1 O
O1 1.2290(3) 0.0446(2) 0.83036(18) 0.0116(4) Uani d . 1 O
O2W 0.7464(3) -0.0100(3) 0.6218(2) 0.0162(4) Uiso d D 1 O
N1 0.3560(4) 0.5141(3) 0.8147(2) 0.0116(4) Uani d . 1 N
N3 0.7413(3) 0.2446(3) 0.8712(2) 0.0089(4) Uani d . 1 N
C5 0.7155(4) 0.4786(3) 0.6623(3) 0.0125(5) Uani d . 1 C
H5 0.7904 0.5245 0.5787 0.015 Uiso calc R 1 H
C7 1.1234(4) 0.1808(3) 0.7295(3) 0.0088(5) Uani d . 1 C
C2 0.4982(4) 0.3472(3) 0.8955(3) 0.0100(5) Uani d . 1 C
H2 0.4205 0.2977 0.9765 0.012 Uiso calc R 1 H
C4 0.8491(4) 0.3089(3) 0.7529(3) 0.0097(5) Uani d . 1 C
C6 0.4672(5) 0.5794(3) 0.6985(3) 0.0147(5) Uani d . 1 C
H6 0.3723 0.6988 0.6394 0.018 Uiso calc R 1 H
H1WA 1.029(4) -0.300(3) 0.872(3) 0.040(10) Uiso d D 1 H
H1WB 0.835(5) -0.146(4) 0.810(2) 0.035(9) Uiso d D 1 H
H2WA 0.766(6) -0.073(4) 0.551(3) 0.047(10) Uiso d D 1 H
H2WB 0.590(4) 0.057(5) 0.619(4) 0.084(14) Uiso d D 1 H

loop_
_atom_site_aniso_label
_atom_site_aniso_U_11
_atom_site_aniso_U_22
_atom_site_aniso_U_33
_atom_site_aniso_U_12
_atom_site_aniso_U_13
_atom_site_aniso_U_23
Co1 0.0085(2) 0.0084(2) 0.0076(3) -0.00155(18) 0.00122(18) -0.00007(18)
O1W 0.0111(9) 0.0107(9) 0.0107(10) -0.0003(7) -0.0007(7) 0.0002(7)
O2 0.0138(9) 0.0141(9) 0.0094(9) -0.0046(7) 0.0036(7) -0.0002(7)
O1 0.0086(8) 0.0123(9) 0.0114(9) -0.0014(7) 0.0007(7) 0.0012(7)
N1 0.0109(10) 0.0099(10) 0.0126(11) -0.0009(8) -0.0018(8) -0.0031(8)
N3 0.0103(10) 0.0096(10) 0.0077(11) -0.0044(8) 0.0009(8) -0.0016(8)
C5 0.0142(12) 0.0119(12) 0.0113(13) -0.0050(10) 0.0023(10) 0.0002(10)
C7 0.0100(11) 0.0082(11) 0.0104(13) -0.0051(9) -0.0004(10) -0.0036(9)
C2 0.0116(12) 0.0099(12) 0.0095(13) -0.0046(9) 0.0006(9) -0.0018(9)
C4 0.0110(12) 0.0104(12) 0.0086(13) -0.0045(10) -0.0002(9) -0.0020(9)
C6 0.0201(13) 0.0101(12) 0.0120(14) -0.0038(10) -0.0035(11) 0.0026(10)

loop_
_atom_type_symbol
_atom_type_description
_atom_type_scat_dispersion_real
_atom_type_scat_dispersion_imag
_atom_type_scat_source
C C 0.0033 0.0016 'International Tables Vol C Tables 4.2.6.8 and 6.1.1.4'
H H 0 0 'International Tables Vol C Tables 4.2.6.8 and 6.1.1.4'
Co Co 0.3494 0.9721 'International Tables Vol C Tables 4.2.6.8 and 6.1.1.4'
N N 0.0061 0.0033 'International Tables Vol C Tables 4.2.6.8 and 6.1.1.4'
O O 0.0106 0.006 'International Tables Vol C Tables 4.2.6.8 and 6.1.1.4'

loop_
_geom_angle_atom_site_label_1
_geom_angle_atom_site_label_2
_geom_angle_atom_site_label_3
_geom_angle
_geom_angle_site_symmetry_1
_geom_angle_site_symmetry_3
O1 Co1 O1 180.0 . 2_757
O1 Co1 N3 78.92(7) . .
O1 Co1 N3 101.08(7) 2_757 .
O1 Co1 N3 101.08(7) . 2_757
O1 Co1 N3 78.92(7) 2_757 2_757
N3 Co1 N3 180.00(9) . 2_757
O1 Co1 O1W 88.52(6) . .
O1 Co1 O1W 91.48(6) 2_757 .
N3 Co1 O1W 90.65(7) . .
N3 Co1 O1W 89.35(7) 2_757 .
O1 Co1 O1W 91.48(6) . 2_757
O1 Co1 O1W 88.52(6) 2_757 2_757
N3 Co1 O1W 89.35(7) . 2_757
N3 Co1 O1W 90.65(7) 2_757 2_757
O1W Co1 O1W 180.000(1) . 2_757
Co1 O1W H1WA 112(2) . .
Co1 O1W H1WB 110(2) . .
H1WA O1W H1WB 106(3) . .
C7 O1 Co1 116.59(14) . .
H2WA O2W H2WB 104(3) . .
C2 N1 C6 116.6(2) . .
C2 N3 C4 117.8(2) . .
C2 N3 Co1 129.22(16) . .
C4 N3 Co1 112.86(15) . .
C4 C5 C6 117.1(2) . .
C4 C5 H5 121.4 . .
C6 C5 H5 121.4 . .
O2 C7 O1 126.0(2) . .
O2 C7 C4 117.8(2) . .
O1 C7 C4 116.2(2) . .
N1 C2 N3 125.1(2) . .
N1 C2 H2 117.5 . .
N3 C2 H2 117.5 . .
N3 C4 C5 121.1(2) . .
N3 C4 C7 114.9(2) . .
C5 C4 C7 124.0(2) . .
N1 C6 C5 122.3(2) . .
N1 C6 H6 118.9 . .
C5 C6 H6 118.9 . .

loop_
_geom_bond_atom_site_label_1
_geom_bond_atom_site_label_2
_geom_bond_distance
_geom_bond_site_symmetry_2
Co1 O1 2.0709(16) .
Co1 O1 2.0709(16) 2_757
Co1 N3 2.1057(19) .
Co1 N3 2.1057(19) 2_757
Co1 O1W 2.1293(17) .
Co1 O1W 2.1293(17) 2_757
O1W H1WA 0.842(17) .
O1W H1WB 0.833(18) .
O2 C7 1.252(3) .
O1 C7 1.261(3) .
O2W H2WA 0.844(18) .
O2W H2WB 0.841(19) .
N1 C2 1.335(3) .
N1 C6 1.345(3) .
N3 C2 1.336(3) .
N3 C4 1.347(3) .
C5 C4 1.379(3) .
C5 C6 1.385(3) .
C5 H5 0.9500 .
C7 C4 1.523(3) .
C2 H2 0.9500 .
C6 H6 0.9500 .

loop_
_geom_torsion_atom_site_label_1
_geom_torsion_atom_site_label_2
_geom_torsion_atom_site_label_3
_geom_torsion_atom_site_label_4
_geom_torsion
_geom_torsion_site_symmetry_1
O1 Co1 O1 C7 166(100) 2_757
N3 Co1 O1 C7 -2.48(16) .
N3 Co1 O1 C7 177.52(16) 2_757
O1W Co1 O1 C7 88.48(16) .
O1W Co1 O1 C7 -91.52(16) 2_757
O1 Co1 N3 C2 -177.8(2) .
O1 Co1 N3 C2 2.2(2) 2_757
N3 Co1 N3 C2 -126(100) 2_757
O1W Co1 N3 C2 93.80(19) .
O1W Co1 N3 C2 -86.20(19) 2_757
O1 Co1 N3 C4 -2.18(15) .
O1 Co1 N3 C4 177.82(15) 2_757
N3 Co1 N3 C4 50(100) 2_757
O1W Co1 N3 C4 -90.55(16) .
O1W Co1 N3 C4 89.45(16) 2_757
Co1 O1 C7 O2 -174.44(17) .
Co1 O1 C7 C4 6.2(3) .
C6 N1 C2 N3 1.5(3) .
C4 N3 C2 N1 -3.0(3) .
Co1 N3 C2 N1 172.49(17) .
C2 N3 C4 C5 2.0(3) .
Co1 N3 C4 C5 -174.14(18) .
C2 N3 C4 C7 -178.03(19) .
Co1 N3 C4 C7 5.8(2) .
C6 C5 C4 N3 0.1(3) .
C6 C5 C4 C7 -179.8(2) .
O2 C7 C4 N3 172.5(2) .
O1 C7 C4 N3 -8.2(3) .
O2 C7 C4 C5 -7.6(3) .
O1 C7 C4 C5 171.7(2) .
C2 N1 C6 C5 0.9(3) .
C4 C5 C6 N1 -1.6(4) .
